data_4031376
loop_
_publ_author_name
'Barrow, M.J.'
'Ebsworth, E.A.V.'
'Harding, M.M.'

_publ_section_title
;
 Crystal and molecular structures of silyl isocyanate (at-135 C) and of
 germyl isocyanate (at-95 C)
;
_journal_name_full
;
Journal of the Chemical Society. Dalton Transactions, Inorganic Chemistry 
(1972-)
;
_journal_page_first 1838
_journal_page_last 1844
_journal_volume 1980
_journal_year 1980
_chemical_formula_sum 'C H3 Ge N O'
_chemical_name_systematic 'Ge H3 N C O'
_space_group_IT_number 62
_symmetry_space_group_name_Hall '-P 2ac 2n'
_symmetry_space_group_name_H-M 'P n m a'
_cell_angle_alpha 90
_cell_angle_beta 90
_cell_angle_gamma 90
_cell_formula_units_Z 4
_cell_length_a 8.01
_cell_length_b 6.67
_cell_length_c 6.97
_cell_volume 372.384
_citation_journal_id_ASTM JCDTBI
_cod_data_source_file Barrow_JCDTBI_1980_821.cif
_cod_data_source_block C1H3Ge1N1O1
_cod_original_cell_volume 372.3841
_cod_original_formula_sum 'C1 H3 Ge1 N1 O1'
_cod_database_code 4031376

loop_
_symmetry_equiv_pos_as_xyz
x,y,z
-x+1/2,-y,z+1/2
x+1/2,-y+1/2,-z+1/2
-x,y+1/2,-z
-x,-y,-z
x-1/2,y,-z-1/2
-x-1/2,y-1/2,z-1/2
x,-y-1/2,z

loop_
_atom_site_label
_atom_site_type_symbol
_atom_site_fract_x
_atom_site_fract_y
_atom_site_fract_z
_atom_site_occupancy
_atom_site_U_iso_or_equiv
N1 N-3 0.0628 0.25 0.0456 1 0.0
Ge1 Ge+4 0.25679 0.25 0.19122 1 0.0
H2 H-1 0.357 0.092 0.152 1 0.0
O1 O-2 -0.0697 0.25 -0.254 1 0.0
C1 C+4 0.0043 0.25 -0.1068 1 0.0
H1 H-1 0.198 0.25 0.362 1 0.0
